data_7226524
loop_
_publ_author_name
'Hao, Pengfei'
'Qiao, Yanrong'
'yu, tanlai'
'shen, junju'
'Dai, Dongting'
'fu, yunlong'

_publ_section_title
;
 Spontaneous Chiral Resolution and Hierarchical Directing Effects of
 Two-winged Propeller-like SDAs on the Construction of Noncentrosymmetric
 Iodoargentates/Iodocuprates
;
_journal_name_full 'RSC Adv.'
_journal_paper_doi 10.1039/C6RA15159K
_journal_year 2016
_chemical_formula_moiety 'Ag4 I6, 2(C13 H11 N2)'
_chemical_formula_sum 'C26 H22 Ag4 I6 N4'
_chemical_formula_weight 1583.36
_chemical_name_systematic 'compound 1'
_space_group_IT_number 9
_symmetry_cell_setting monoclinic
_symmetry_space_group_name_Hall 'C -2yc'
_symmetry_space_group_name_H-M 'C 1 c 1'
_atom_sites_solution_hydrogens geom
_atom_sites_solution_primary direct
_atom_sites_solution_secondary difmap
_audit_creation_method SHELXL-97
_audit_update_record
;
2016-01-22 deposited with the CCDC.
2016-09-09 downloaded from the CCDC.
;
_cell_angle_alpha 90.00
_cell_angle_beta 131.898(2)
_cell_angle_gamma 90.00
_cell_formula_units_Z 4
_cell_length_a 20.3555(4)
_cell_length_b 16.0201(3)
_cell_length_c 15.0540(3)
_cell_measurement_reflns_used 5158
_cell_measurement_temperature 293(2)
_cell_measurement_theta_max 73.2450
_cell_measurement_theta_min 2.9670
_cell_volume 3653.99(17)
_computing_cell_refinement
;
CrysAlisPro, Agilent Technologies,
Version 1.171.36.28 (release 01-02-2013 CrysAlis171 .NET)
(compiled Feb  1 2013,16:14:44)
;
_computing_data_collection
;
CrysAlisPro, Agilent Technologies,
Version 1.171.36.28 (release 01-02-2013 CrysAlis171 .NET)
(compiled Feb  1 2013,16:14:44)
;
_computing_data_reduction
;
CrysAlisPro, Agilent Technologies,
Version 1.171.36.28 (release 01-02-2013 CrysAlis171 .NET)
(compiled Feb  1 2013,16:14:44)
;
_computing_structure_refinement 'SHELXL-97 (Sheldrick, 1997)'
_computing_structure_solution 'SHELXS-97 (Sheldrick, 1990)'
_diffrn_ambient_temperature 293(2)
_diffrn_detector_area_resol_mean 16.0710
_diffrn_measured_fraction_theta_full 1.000
_diffrn_measured_fraction_theta_max 1.000
_diffrn_measurement_device_type 'Xcalibur, Eos, Gemini'
_diffrn_radiation_monochromator graphite
_diffrn_radiation_source 'fine-focus sealed tube'
_diffrn_radiation_type CuK\a
_diffrn_radiation_wavelength 1.54178
_diffrn_reflns_av_R_equivalents 0.0914
_diffrn_reflns_av_sigmaI/netI 0.1036
_diffrn_reflns_limit_h_max 25
_diffrn_reflns_limit_h_min -21
_diffrn_reflns_limit_k_max 19
_diffrn_reflns_limit_k_min -18
_diffrn_reflns_limit_l_max 18
_diffrn_reflns_limit_l_min -18
_diffrn_reflns_number 10169
_diffrn_reflns_theta_full 73.10
_diffrn_reflns_theta_max 73.10
_diffrn_reflns_theta_min 4.02
_exptl_absorpt_coefficient_mu 56.929
_exptl_absorpt_correction_T_max 0.0796
_exptl_absorpt_correction_T_min 0.0347
_exptl_absorpt_correction_type multi-scan
_exptl_absorpt_process_details
;
CrysAlisPro, Agilent Technologies,
Version 1.171.36.28 (release 01-02-2013 CrysAlis171 .NET)
(compiled Feb  1 2013,16:14:44)
Empirical absorption correction using spherical harmonics,
 implemented in SCALE3 ABSPACK scaling algorithm.
;
_exptl_crystal_colour orange
_exptl_crystal_density_diffrn 2.878
_exptl_crystal_density_method 'not measured'
_exptl_crystal_description block
_exptl_crystal_F_000 2848
_exptl_crystal_size_max 0.18
_exptl_crystal_size_mid 0.15
_exptl_crystal_size_min 0.06
_refine_diff_density_max 3.456
_refine_diff_density_min -3.181
_refine_diff_density_rms 0.507
_refine_ls_abs_structure_details 'Flack H D (1983), Acta Cryst. A39, 876-881'
_refine_ls_abs_structure_Flack -0.02(2)
_refine_ls_extinction_method SHELXL
_refine_ls_goodness_of_fit_ref 1.032
_refine_ls_hydrogen_treatment constr
_refine_ls_matrix_type full
_refine_ls_number_parameters 361
_refine_ls_number_reflns 5115
_refine_ls_number_restraints 95
_refine_ls_restrained_S_all 1.024
_refine_ls_R_factor_all 0.0930
_refine_ls_R_factor_gt 0.0892
_refine_ls_shift/su_max 0.030
_refine_ls_shift/su_mean 0.003
_refine_ls_structure_factor_coef Fsqd
_refine_ls_weighting_details 'calc w=1/[\s^2^(Fo^2^)+(0.1794P)^2^+0.0000P] where P=(Fo^2^+2Fc^2^)/3'
_refine_ls_weighting_scheme calc
_refine_ls_wR_factor_gt 0.2190
_refine_ls_wR_factor_ref 0.2271
_reflns_number_gt 4764
_reflns_number_total 5115
_reflns_threshold_expression >2sigma(I)
_cod_data_source_file c6ra15159k2.cif
_cod_data_source_block compound1
_cod_depositor_comments
;
The following automatic conversions were performed:

'_exptl_absorpt_correction_type' value 'Multi-scan' changed to
'multi-scan' according to
/usr/data/users/saulius/crontab/automatic-downloads/rss-feeds/RSC/lib/dictionaries/cif_core.dic
dictionary named 'cif_core.dic' version 2.4.2 from 2011-04-26.

Automatic conversion script
Id: cif_fix_values 4268 2015-11-12 08:31:59Z antanas 
;
_cod_original_cell_volume 3653.99(12)
_cod_original_sg_symbol_Hall 'C -2yc '
_cod_original_sg_symbol_H-M 'Cc '
_cod_database_code 7226524

loop_
_symmetry_equiv_pos_as_xyz
'x, y, z'
'x, -y, z+1/2'
'x+1/2, y+1/2, z'
'x+1/2, -y+1/2, z+1/2'

loop_
_atom_site_label
_atom_site_type_symbol
_atom_site_fract_x
_atom_site_fract_y
_atom_site_fract_z
_atom_site_U_iso_or_equiv
_atom_site_adp_type
_atom_site_occupancy
_atom_site_symmetry_multiplicity
_atom_site_calc_flag
_atom_site_refinement_flags
Ag1 Ag 0.95648(4) 0.22659(5) 0.73025(6) 0.0375(2) Uani 1 1 d .
Ag2 Ag 0.91047(4) 0.02955(5) 0.71533(5) 0.03482(18) Uani 1 1 d .
Ag3 Ag 0.90545(4) 0.10698(5) 0.50163(5) 0.03792(19) Uani 1 1 d .
Ag4 Ag 0.75099(5) 0.14733(6) 0.51450(7) 0.0456(2) Uani 1 1 d .
I1 I 1.07329(4) 0.35020(4) 0.89277(5) 0.0409(2) Uani 1 1 d .
I2 I 0.84801(2) 0.15955(4) 0.77269(3) 0.02548(13) Uani 1 1 d .
I3 I 1.06301(2) 0.09166(3) 0.75303(3) 0.02107(11) Uani 1 1 d .
I4 I 0.83329(2) 0.26958(3) 0.47848(3) 0.02049(11) Uani 1 1 d .
I5 I 0.96522(3) -0.10031(3) 0.87998(3) 0.02645(13) Uani 1 1 d .
I6 I 0.78906(3) -0.01642(3) 0.46681(4) 0.02837(14) Uani 1 1 d .
N1 N 0.0409(7) 0.3395(9) 0.3562(9) 0.059(3) Uani 1 1 d U
N2 N 0.0917(4) 0.1630(5) 0.1131(5) 0.024(2) Uani 1 1 d .
N3 N 0.0041(10) 0.5467(13) 0.5999(14) 0.085(3) Uani 1 1 d U
N4 N 0.1946(4) 0.2974(5) 0.6453(4) 0.0278(17) Uani 1 1 d .
C1 C 0.0479(7) 0.3007(9) 0.3024(9) 0.051(3) Uani 1 1 d .
C2 C 0.0653(5) 0.2531(7) 0.2376(5) 0.029(2) Uani 1 1 d .
C3 C 0.1218(5) 0.2828(6) 0.2222(7) 0.034(2) Uani 1 1 d U
H3 H 0.1523 0.3328 0.2563 0.041 Uiso 1 1 calc R
C4 C 0.0232(5) 0.1772(7) 0.1911(7) 0.035(2) Uani 1 1 d U
H4 H -0.0126 0.1563 0.2039 0.042 Uiso 1 1 calc R
C5 C 0.0358(5) 0.1344(6) 0.1264(6) 0.0265(17) Uani 1 1 d U
H5 H 0.0058 0.0845 0.0902 0.032 Uiso 1 1 calc R
C6 C 0.1305(4) 0.2353(5) 0.1549(6) 0.0238(18) Uani 1 1 d U
H6 H 0.1647 0.2549 0.1388 0.029 Uiso 1 1 calc R
C7 C 0.1059(5) 0.1141(6) 0.0423(6) 0.026(2) Uani 1 1 d U
H7A H 0.1026 0.1511 -0.0117 0.031 Uiso 1 1 calc R
H7B H 0.0601 0.0722 -0.0051 0.031 Uiso 1 1 calc R
C8 C 0.1971(4) 0.0713(5) 0.1269(5) 0.0165(17) Uani 1 1 d .
C9 C 0.2198(5) 0.0144(6) 0.2106(6) 0.030(2) Uani 1 1 d .
H9 H 0.1802 -0.0006 0.2192 0.036 Uiso 1 1 calc R
C10 C 0.3030(6) -0.0207(6) 0.2823(8) 0.036(2) Uani 1 1 d U
H10 H 0.3204 -0.0588 0.3413 0.043 Uiso 1 1 calc R
C11 C 0.3630(7) 0.0016(9) 0.2659(11) 0.052(3) Uani 1 1 d U
H11 H 0.4173 -0.0249 0.3091 0.063 Uiso 1 1 calc R
C12 C 0.3390(6) 0.0602(8) 0.1885(9) 0.0445(19) Uani 1 1 d U
H12 H 0.3804 0.0809 0.1860 0.053 Uiso 1 1 calc R
C13 C 0.2548(6) 0.0924(7) 0.1108(8) 0.036(3) Uani 1 1 d .
H13 H 0.2369 0.1275 0.0488 0.043 Uiso 1 1 calc R
C14 C 0.0387(8) 0.4954(11) 0.6035(11) 0.059(3) Uani 1 1 d U
C15 C 0.0950(5) 0.4253(6) 0.6182(7) 0.035(3) Uani 1 1 d .
C16 C 0.1616(6) 0.4451(6) 0.6213(7) 0.034(3) Uani 1 1 d .
H16 H 0.1732 0.4996 0.6138 0.041 Uiso 1 1 calc R
C17 C 0.0745(8) 0.3475(11) 0.6229(10) 0.059(3) Uani 1 1 d U
H17 H 0.0248 0.3364 0.6124 0.070 Uiso 1 1 calc R
C18 C 0.1315(6) 0.2805(9) 0.6449(8) 0.049(3) Uani 1 1 d .
H18 H 0.1235 0.2263 0.6584 0.059 Uiso 1 1 calc R
C19 C 0.2109(5) 0.3773(7) 0.6367(8) 0.044(3) Uani 1 1 d .
H19 H 0.2581 0.3877 0.6415 0.052 Uiso 1 1 calc R
C20 C 0.2597(7) 0.2322(7) 0.6776(7) 0.042(3) Uani 1 1 d .
H20A H 0.2492 0.1828 0.7039 0.051 Uiso 1 1 calc R
H20B H 0.3185 0.2523 0.7447 0.051 Uiso 1 1 calc R
C21 C 0.2577(5) 0.2074(5) 0.5791(5) 0.0228(19) Uani 1 1 d U
C22 C 0.2223(6) 0.1354(6) 0.5169(8) 0.035(3) Uani 1 1 d .
H22 H 0.1864 0.1043 0.5221 0.042 Uiso 1 1 calc R
C23 C 0.2382(6) 0.1056(6) 0.4433(7) 0.033(2) Uani 1 1 d U
H23 H 0.2174 0.0538 0.4061 0.040 Uiso 1 1 calc R
C24 C 0.2873(6) 0.1583(7) 0.4287(6) 0.035(3) Uani 1 1 d .
H24 H 0.2949 0.1429 0.3765 0.042 Uiso 1 1 calc R
C25 C 0.3219(5) 0.2289(6) 0.4894(7) 0.034(3) Uani 1 1 d .
H25 H 0.3567 0.2608 0.4829 0.040 Uiso 1 1 calc R
C26 C 0.3067(6) 0.2576(7) 0.5661(7) 0.035(2) Uani 1 1 d U
H26 H 0.3292 0.3084 0.6056 0.042 Uiso 1 1 calc R

loop_
_atom_site_aniso_label
_atom_site_aniso_U_11
_atom_site_aniso_U_22
_atom_site_aniso_U_33
_atom_site_aniso_U_23
_atom_site_aniso_U_13
_atom_site_aniso_U_12
Ag1 0.0286(2) 0.0393(4) 0.0330(2) 0.0016(2) 0.01568(14) 0.0019(2)
Ag2 0.03679(18) 0.0334(3) 0.03285(17) 0.00076(19) 0.02267(12) 0.0006(2)
Ag3 0.03967(19) 0.0378(3) 0.04172(18) 0.0027(2) 0.02943(13) 0.0031(2)
Ag4 0.0256(2) 0.0520(4) 0.0498(3) 0.0051(3) 0.02125(16) -0.0004(2)
I1 0.01306(17) 0.0425(3) 0.0391(2) -0.0130(2) 0.00571(14) -0.00168(19)
I2 0.01474(11) 0.0391(3) 0.02237(11) 0.00265(14) 0.01228(8) 0.00980(15)
I3 0.01455(10) 0.0270(2) 0.02126(11) -0.00022(13) 0.01179(7) 0.00549(13)
I4 0.02267(12) 0.0192(2) 0.01938(11) 0.00484(12) 0.01396(8) 0.00523(13)
I5 0.02948(13) 0.0282(2) 0.02608(12) 0.00222(14) 0.02038(8) -0.00059(15)
I6 0.03193(15) 0.0212(2) 0.02565(13) -0.00796(14) 0.01661(10) -0.00957(16)
N1 0.061(3) 0.064(4) 0.057(2) -0.006(3) 0.0421(16) 0.007(3)
N2 0.0076(18) 0.029(3) 0.018(2) 0.000(2) 0.0014(14) -0.006(2)
N3 0.085(3) 0.085(4) 0.089(3) -0.011(3) 0.0595(19) 0.008(3)
N4 0.052(2) 0.022(3) 0.0197(14) -0.0074(17) 0.0283(11) -0.017(2)
C1 0.054(3) 0.048(6) 0.053(3) -0.005(4) 0.037(2) 0.015(4)
C2 0.028(2) 0.048(5) 0.0078(17) 0.005(2) 0.0110(13) 0.012(3)
C3 0.046(2) 0.030(4) 0.039(2) -0.009(2) 0.0337(15) -0.005(3)
C4 0.024(2) 0.051(5) 0.024(2) 0.019(2) 0.0136(15) 0.002(3)
C5 0.0216(17) 0.025(3) 0.0270(17) 0.0018(18) 0.0137(11) -0.0068(19)
C6 0.0208(18) 0.021(3) 0.0256(18) 0.0056(19) 0.0139(12) -0.0058(19)
C7 0.018(2) 0.025(3) 0.020(2) 0.004(2) 0.0061(13) 0.003(2)
C8 0.0161(18) 0.015(3) 0.0144(16) -0.0059(19) 0.0086(12) 0.001(2)
C9 0.039(2) 0.030(4) 0.030(2) -0.008(2) 0.0264(14) -0.011(3)
C10 0.041(3) 0.026(3) 0.030(2) -0.008(2) 0.0193(15) -0.005(2)
C11 0.042(3) 0.050(4) 0.054(3) -0.003(3) 0.0277(17) 0.005(3)
C12 0.0387(18) 0.044(3) 0.0485(19) 0.002(2) 0.0284(11) -0.006(2)
C13 0.019(3) 0.048(5) 0.023(3) 0.003(3) 0.0062(19) -0.014(3)
C14 0.056(3) 0.065(4) 0.062(3) -0.009(3) 0.0425(17) 0.001(3)
C15 0.017(2) 0.039(4) 0.039(3) -0.028(3) 0.0151(17) -0.016(3)
C16 0.037(3) 0.021(4) 0.035(3) 0.008(3) 0.0205(19) -0.005(3)
C17 0.060(3) 0.071(4) 0.064(3) 0.002(3) 0.0486(16) -0.006(3)
C18 0.047(3) 0.068(7) 0.045(3) 0.016(4) 0.0353(19) 0.000(4)
C19 0.041(2) 0.030(5) 0.087(3) -0.012(3) 0.0535(16) -0.007(3)
C20 0.059(4) 0.037(5) 0.015(2) 0.010(3) 0.018(2) -0.001(4)
C21 0.026(2) 0.017(3) 0.0086(18) 0.0039(19) 0.0042(13) -0.001(2)
C22 0.039(3) 0.012(3) 0.028(3) 0.000(3) 0.012(2) 0.003(3)
C23 0.042(2) 0.027(3) 0.027(2) -0.010(2) 0.0214(14) -0.003(2)
C24 0.041(3) 0.046(5) 0.0156(19) 0.002(3) 0.0181(16) 0.003(3)
C25 0.030(3) 0.037(4) 0.025(2) -0.021(3) 0.0148(18) -0.023(3)
C26 0.041(2) 0.030(3) 0.034(2) -0.011(2) 0.0245(13) -0.004(2)

loop_
_atom_type_symbol
_atom_type_description
_atom_type_scat_dispersion_real
_atom_type_scat_dispersion_imag
_atom_type_scat_source
C C 0.0181 0.0091 'International Tables Vol C Tables 4.2.6.8 and 6.1.1.4'
H H 0.0000 0.0000 'International Tables Vol C Tables 4.2.6.8 and 6.1.1.4'
N N 0.0311 0.0180 'International Tables Vol C Tables 4.2.6.8 and 6.1.1.4'
Ag Ag 0.1306 4.2820 'International Tables Vol C Tables 4.2.6.8 and 6.1.1.4'
I I -0.3257 6.8362 'International Tables Vol C Tables 4.2.6.8 and 6.1.1.4'

loop_
_geom_angle_atom_site_label_1
_geom_angle_atom_site_label_2
_geom_angle_atom_site_label_3
_geom_angle
_geom_angle_site_symmetry_1
I1 Ag1 I2 113.58(4) .
I1 Ag1 I4 117.60(3) .
I2 Ag1 I4 104.83(2) .
I1 Ag1 I3 106.95(3) .
I2 Ag1 I3 108.49(3) .
I4 Ag1 I3 104.80(3) .
I1 Ag1 Ag2 141.75(3) .
I2 Ag1 Ag2 55.05(3) .
I4 Ag1 Ag2 100.48(2) .
I3 Ag1 Ag2 56.40(2) .
I5 Ag2 I2 105.38(3) .
I5 Ag2 I6 116.34(3) .
I2 Ag2 I6 114.20(2) .
I5 Ag2 I3 109.44(2) .
I2 Ag2 I3 108.75(3) .
I6 Ag2 I3 102.55(3) .
I5 Ag2 Ag4 145.31(4) .
I2 Ag2 Ag4 58.51(3) .
I6 Ag2 Ag4 58.11(2) .
I3 Ag2 Ag4 105.02(3) .
I5 Ag2 Ag1 136.41(2) .
I2 Ag2 Ag1 55.83(3) .
I6 Ag2 Ag1 107.16(3) .
I3 Ag2 Ag1 55.90(2) .
Ag4 Ag2 Ag1 63.57(2) .
I5 Ag3 I6 121.62(3) 2_554
I5 Ag3 I4 111.30(3) 2_554
I6 Ag3 I4 108.01(3) .
I5 Ag3 I3 105.37(3) 2_554
I6 Ag3 I3 103.86(3) .
I4 Ag3 I3 105.22(3) .
I5 Ag3 Ag4 152.06(3) 2_554
I6 Ag3 Ag4 56.38(3) .
I4 Ag3 Ag4 53.93(3) .
I3 Ag3 Ag4 101.75(3) .
I1 Ag4 I4 122.69(3) 4_454
I1 Ag4 I6 106.97(3) 4_454
I4 Ag4 I6 106.28(4) .
I1 Ag4 I2 107.47(4) 4_454
I4 Ag4 I2 104.01(3) .
I6 Ag4 I2 108.89(3) .
I1 Ag4 Ag2 133.91(4) 4_454
I4 Ag4 Ag2 103.38(3) .
I6 Ag4 Ag2 55.82(2) .
I2 Ag4 Ag2 55.26(2) .
I1 Ag4 Ag3 146.39(4) 4_454
I4 Ag4 Ag3 55.05(3) .
I6 Ag4 Ag3 53.46(3) .
I2 Ag4 Ag3 105.07(2) .
Ag2 Ag4 Ag3 62.47(3) .
Ag4 I1 Ag1 124.38(4) 4
Ag2 I2 Ag1 69.12(3) .
Ag2 I2 Ag4 66.24(2) .
Ag1 I2 Ag4 70.89(3) .
Ag3 I3 Ag1 72.37(2) .
Ag3 I3 Ag2 70.84(2) .
Ag1 I3 Ag2 67.70(3) .
Ag4 I4 Ag3 71.02(3) .
Ag4 I4 Ag1 72.19(2) .
Ag3 I4 Ag1 72.72(2) .
Ag3 I5 Ag2 120.80(3) 2
Ag3 I6 Ag2 72.38(2) .
Ag3 I6 Ag4 70.16(3) .
Ag2 I6 Ag4 66.07(2) .
C6 N2 C5 121.8(9) .
C6 N2 C7 117.7(9) .
C5 N2 C7 120.4(7) .
C18 N4 C19 119.9(10) .
C18 N4 C20 120.8(10) .
C19 N4 C20 118.4(9) .
N1 C1 C2 174.6(14) .
C4 C2 C3 121.1(10) .
C4 C2 C1 117.1(11) .
C3 C2 C1 121.8(10) .
C6 C3 C2 117.4(9) .
C5 C4 C2 117.4(10) .
C4 C5 N2 121.1(8) .
N2 C6 C3 121.0(10) .
N2 C7 C8 110.0(6) .
C9 C8 C13 121.3(7) .
C9 C8 C7 122.7(9) .
C13 C8 C7 116.0(7) .
C8 C9 C10 118.5(10) .
C9 C10 C11 120.0(10) .
C12 C11 C10 118.3(12) .
C11 C12 C13 122.5(14) .
C12 C13 C8 118.6(10) .
N3 C14 C15 175.3(14) .
C17 C15 C16 123.9(12) .
C17 C15 C14 118.0(13) .
C16 C15 C14 118.1(11) .
C15 C16 C19 114.4(10) .
C15 C17 C18 118.3(14) .
N4 C18 C17 118.8(13) .
N4 C19 C16 124.3(11) .
N4 C20 C21 115.4(6) .
C22 C21 C26 119.7(11) .
C22 C21 C20 123.9(11) .
C26 C21 C20 115.7(8) .
C21 C22 C23 122.1(12) .
C22 C23 C24 117.7(9) .
C25 C24 C23 120.1(11) .
C24 C25 C26 121.4(11) .
C21 C26 C25 118.8(9) .

loop_
_geom_bond_atom_site_label_1
_geom_bond_atom_site_label_2
_geom_bond_distance
_geom_bond_site_symmetry_2
Ag1 I1 2.7913(9) .
Ag1 I2 2.8845(12) .
Ag1 I4 2.9041(7) .
Ag1 I3 2.9153(10) .
Ag1 Ag2 3.2574(11) .
Ag2 I5 2.8326(9) .
Ag2 I2 2.8576(10) .
Ag2 I6 2.8806(7) .
Ag2 I3 2.9325(10) .
Ag2 Ag4 3.1828(10) .
Ag3 I5 2.7967(12) 2_554
Ag3 I6 2.8525(10) .
Ag3 I4 2.8949(10) .
Ag3 I3 2.9082(6) .
Ag3 Ag4 3.3398(14) .
Ag4 I1 2.7551(10) 4_454
Ag4 I4 2.8548(12) .
Ag4 I6 2.9566(12) .
Ag4 I2 2.9654(10) .
I1 Ag4 2.7551(10) 4
I5 Ag3 2.7967(12) 2
N1 C1 1.10(2) .
N2 C6 1.303(11) .
N2 C5 1.359(14) .
N2 C7 1.500(14) .
N3 C14 1.06(3) .
N4 C18 1.309(17) .
N4 C19 1.350(14) .
N4 C20 1.490(15) .
C1 C2 1.457(18) .
C2 C4 1.379(15) .
C2 C3 1.401(16) .
C3 C6 1.370(15) .
C4 C5 1.349(16) .
C7 C8 1.542(10) .
C8 C9 1.362(12) .
C8 C13 1.391(16) .
C9 C10 1.381(13) .
C10 C11 1.44(2) .
C11 C12 1.31(2) .
C12 C13 1.376(14) .
C14 C15 1.51(2) .
C15 C17 1.33(2) .
C15 C16 1.363(17) .
C16 C19 1.388(15) .
C17 C18 1.45(2) .
C20 C21 1.510(16) .
C21 C22 1.351(12) .
C21 C26 1.393(17) .
C22 C23 1.428(19) .
C23 C24 1.434(18) .
C24 C25 1.322(14) .
C25 C26 1.456(18) .
